data_4347631
loop_
_publ_author_name
'Lim, Kwang Soo'
'Baldov\'i, Jos\'e J'
'Lee, Woo Ram'
'Song, Jeong Hwa'
'Yoon, Sung Won'
'Suh, Byoung Jin'
'Coronado, Eugenio'
'Gaita-Ari\~no, Alejandro'
'Hong, Chang Seop'

_publ_section_title
;
 Switching of Slow Magnetic Relaxation Dynamics in Mononuclear
 Dysprosium(III) Compounds with Charge Density.
;
_journal_issue 11
_journal_name_full 'Inorganic chemistry'
_journal_page_first 5398
_journal_page_last 5404
_journal_paper_doi 10.1021/acs.inorgchem.6b00410
_journal_volume 55
_journal_year 2016
_chemical_formula_sum 'C22 H50 Co2 Dy F6 O20 P7'
_chemical_formula_weight 1245.77
_space_group_IT_number 18
_space_group_name_Hall 'P 2 2ab'
_space_group_name_H-M_alt 'P 21 21 2'
_symmetry_cell_setting orthorhombic
_symmetry_space_group_name_H-M 'P 21 21 2'
_atom_sites_solution_hydrogens geom
_atom_sites_solution_primary direct
_atom_sites_solution_secondary difmap
_audit_creation_method SHELXL-97
_cell_angle_alpha 90.00
_cell_angle_beta 90.00
_cell_angle_gamma 90.00
_cell_formula_units_Z 2
_cell_length_a 11.0948(6)
_cell_length_b 21.2245(12)
_cell_length_c 9.3176(5)
_cell_measurement_reflns_used 10367
_cell_measurement_temperature 296(2)
_cell_measurement_theta_max 27.4425
_cell_measurement_theta_min 2.353
_cell_volume 2194.1(2)
_computing_cell_refinement 'Bruker SMART APEXll'
_computing_data_collection 'Bruker SMART APEXll'
_computing_data_reduction 'Bruker SAINT'
_computing_molecular_graphics WingX
_computing_publication_material WingX
_computing_structure_refinement 'SHELXL-97 (Sheldrick, 1997)'
_computing_structure_solution SHELXTL
_diffrn_ambient_temperature 296(2)
_diffrn_measured_fraction_theta_full 0.999
_diffrn_measured_fraction_theta_max 0.999
_diffrn_measurement_device_type 'CCD area detector'
_diffrn_measurement_method 'phi scan'
_diffrn_radiation_monochromator graphite
_diffrn_radiation_source 'fine-focus sealed tube'
_diffrn_radiation_type MoK\a
_diffrn_radiation_wavelength 0.71073
_diffrn_reflns_av_R_equivalents 0.0287
_diffrn_reflns_av_sigmaI/netI 0.0469
_diffrn_reflns_limit_h_max 14
_diffrn_reflns_limit_h_min -10
_diffrn_reflns_limit_k_max 27
_diffrn_reflns_limit_k_min -20
_diffrn_reflns_limit_l_max 7
_diffrn_reflns_limit_l_min -12
_diffrn_reflns_number 10238
_diffrn_reflns_theta_full 27.51
_diffrn_reflns_theta_max 27.51
_diffrn_reflns_theta_min 1.92
_exptl_absorpt_coefficient_mu 2.783
_exptl_absorpt_correction_T_max 0.7682
_exptl_absorpt_correction_T_min 0.5670
_exptl_absorpt_correction_type multi-scan
_exptl_absorpt_process_details SADABS
_exptl_crystal_colour yellow
_exptl_crystal_density_diffrn 1.886
_exptl_crystal_density_method 'not measured'
_exptl_crystal_description block
_exptl_crystal_F_000 1242
_exptl_crystal_size_max 0.23
_exptl_crystal_size_mid 0.18
_exptl_crystal_size_min 0.10
_refine_diff_density_max 0.925
_refine_diff_density_min -0.681
_refine_diff_density_rms 0.092
_refine_ls_abs_structure_details 'Flack H D (1983), Acta Cryst. A39, 876-881'
_refine_ls_abs_structure_Flack 1.006(18)
_refine_ls_extinction_method none
_refine_ls_goodness_of_fit_ref 1.060
_refine_ls_hydrogen_treatment constr
_refine_ls_matrix_type full
_refine_ls_number_parameters 270
_refine_ls_number_reflns 4883
_refine_ls_number_restraints 0
_refine_ls_restrained_S_all 1.060
_refine_ls_R_factor_all 0.0521
_refine_ls_R_factor_gt 0.0488
_refine_ls_shift/su_max 0.004
_refine_ls_shift/su_mean 0.000
_refine_ls_structure_factor_coef Fsqd
_refine_ls_weighting_details 'calc w=1/[\s^2^(Fo^2^)+(0.0720P)^2^+5.7553P] where P=(Fo^2^+2Fc^2^)/3'
_refine_ls_weighting_scheme calc
_refine_ls_wR_factor_gt 0.1335
_refine_ls_wR_factor_ref 0.1366
_reflns_number_gt 4475
_reflns_number_total 4883
_reflns_threshold_expression >2sigma(I)
_cod_data_source_file ic6b00410_si_002.cif
_cod_data_source_block complex1
_cod_depositor_comments
;
The following automatic conversions were performed:

data item '_exptl_absorpt_correction_type' value 'MULTI-SCAN' was
changed to 'multi-scan' in accordance with the
/home/saulius/struct/COD-crude-data/automatic-downloads/DataCite-retrospective/ACS/depositions/lib/dictionaries/cif_core.dic
dictionary named 'cif_core.dic' version 2.4.2 last updated on
2011-04-26.

Automatic conversion script
Id: cif_fix_values 6909 2019-04-08 15:41:33Z antanas 
;
_cod_original_sg_symbol_H-M P2(1)2(1)2
_cod_database_code 4347631

loop_
_symmetry_equiv_pos_as_xyz
'x, y, z'
'-x, -y, z'
'-x+1/2, y+1/2, -z'
'x+1/2, -y+1/2, -z'

loop_
_atom_site_label
_atom_site_type_symbol
_atom_site_fract_x
_atom_site_fract_y
_atom_site_fract_z
_atom_site_U_iso_or_equiv
_atom_site_adp_type
_atom_site_occupancy
_atom_site_symmetry_multiplicity
_atom_site_calc_flag
_atom_site_refinement_flags
Dy1 Dy 0.5000 0.0000 0.68498(4) 0.02872(13) Uani 1 2 d S
O1 O 0.6005(5) 0.0523(2) 0.8624(6) 0.0446(13) Uani 1 1 d .
P1 P 0.6198(2) 0.11870(10) 0.9125(2) 0.0425(5) Uani 1 1 d .
O4 O 0.7572(6) 0.1364(3) 0.8870(12) 0.085(3) Uani 1 1 d .
O5 O 0.6085(10) 0.1203(4) 1.0839(8) 0.093(3) Uani 1 1 d .
C6 C 0.8505(12) 0.0911(7) 0.884(3) 0.136(8) Uani 1 1 d .
H6A H 0.8662 0.0764 0.9792 0.204 Uiso 1 1 calc R
H6B H 0.9222 0.1099 0.8449 0.204 Uiso 1 1 calc R
H6C H 0.8265 0.0563 0.8243 0.204 Uiso 1 1 calc R
C7 C 0.623(2) 0.0693(8) 1.1696(14) 0.171(11) Uani 1 1 d .
H7A H 0.6049 0.0318 1.1163 0.256 Uiso 1 1 calc R
H7B H 0.5698 0.0724 1.2504 0.256 Uiso 1 1 calc R
H7C H 0.7050 0.0676 1.2027 0.256 Uiso 1 1 calc R
O2 O 0.3539(5) 0.0728(2) 0.7553(6) 0.0397(12) Uani 1 1 d .
P2 P 0.35238(18) 0.13610(9) 0.8292(3) 0.0393(4) Uani 1 1 d .
O6 O 0.3157(8) 0.1272(4) 0.9955(8) 0.077(2) Uani 1 1 d .
O7 O 0.2397(6) 0.1743(3) 0.7709(11) 0.086(3) Uani 1 1 d .
C8 C 0.2351(13) 0.0830(5) 1.0409(14) 0.085(4) Uani 1 1 d .
H8A H 0.2067 0.0592 0.9601 0.127 Uiso 1 1 calc R
H8B H 0.1683 0.1035 1.0867 0.127 Uiso 1 1 calc R
H8C H 0.2737 0.0552 1.1080 0.127 Uiso 1 1 calc R
C9 C 0.1573(11) 0.1554(7) 0.6675(16) 0.096(4) Uani 1 1 d .
H9A H 0.1920 0.1606 0.5739 0.144 Uiso 1 1 calc R
H9B H 0.0858 0.1807 0.6749 0.144 Uiso 1 1 calc R
H9C H 0.1370 0.1119 0.6822 0.144 Uiso 1 1 calc R
O3 O 0.5605(5) 0.0957(2) 0.5751(6) 0.0412(12) Uani 1 1 d .
P3 P 0.5500(2) 0.16426(10) 0.6085(2) 0.0442(5) Uani 1 1 d .
O8 O 0.4473(9) 0.1947(4) 0.5089(8) 0.096(3) Uani 1 1 d .
O9 O 0.6645(9) 0.1989(4) 0.5473(11) 0.105(4) Uani 1 1 d .
C10 C 0.4251(17) 0.1776(8) 0.3699(14) 0.129(7) Uani 1 1 d .
H10A H 0.4999 0.1751 0.3183 0.194 Uiso 1 1 calc R
H10B H 0.3739 0.2085 0.3257 0.194 Uiso 1 1 calc R
H10C H 0.3860 0.1373 0.3682 0.194 Uiso 1 1 calc R
C11 C 0.7712(14) 0.1725(9) 0.508(3) 0.147(9) Uani 1 1 d .
H11A H 0.7566 0.1327 0.4627 0.221 Uiso 1 1 calc R
H11B H 0.8201 0.1662 0.5921 0.221 Uiso 1 1 calc R
H11C H 0.8123 0.2000 0.4429 0.221 Uiso 1 1 calc R
O10 O 0.6482(6) -0.0149(3) 0.4874(7) 0.0634(19) Uani 1 1 d .
Co1 Co 0.51185(10) 0.19450(4) 0.82470(10) 0.0343(2) Uani 1 1 d .
C1 C 0.5197(11) 0.2888(4) 0.7611(11) 0.061(3) Uani 1 1 d .
H1 H 0.5211 0.3034 0.6669 0.073 Uiso 1 1 calc R
C2 C 0.6195(12) 0.2731(5) 0.8452(18) 0.075(4) Uani 1 1 d .
H2 H 0.6993 0.2746 0.8148 0.090 Uiso 1 1 calc R
C3 C 0.5819(13) 0.2550(5) 0.9793(18) 0.081(4) Uani 1 1 d .
H3 H 0.6314 0.2434 1.0554 0.097 Uiso 1 1 calc R
C4 C 0.4552(12) 0.2574(5) 0.9812(13) 0.064(3) Uani 1 1 d .
H4 H 0.4051 0.2469 1.0576 0.077 Uiso 1 1 calc R
C5 C 0.4189(12) 0.2787(4) 0.8442(17) 0.071(4) Uani 1 1 d .
H5 H 0.3396 0.2849 0.8148 0.085 Uiso 1 1 calc R
P4 P 1.0000 0.0000 0.3866(5) 0.0688(9) Uani 1 2 d S
F1 F 1.0000 0.0000 0.5384(16) 0.35(2) Uani 1 2 d S
F2 F 0.8970(14) 0.0378(8) 0.398(3) 0.325(17) Uani 1 1 d .
F3 F 1.0781(13) 0.0601(6) 0.3844(17) 0.188(7) Uani 1 1 d .
F4 F 1.0000 0.0000 0.231(2) 0.271(13) Uani 1 2 d S

loop_
_atom_site_aniso_label
_atom_site_aniso_U_11
_atom_site_aniso_U_22
_atom_site_aniso_U_33
_atom_site_aniso_U_23
_atom_site_aniso_U_13
_atom_site_aniso_U_12
Dy1 0.0314(2) 0.0256(2) 0.02913(19) 0.000 0.000 0.0005(2)
O1 0.050(3) 0.031(3) 0.053(3) -0.002(2) -0.019(3) 0.001(2)
P1 0.0463(11) 0.0352(10) 0.0461(11) -0.0060(9) -0.0126(10) 0.0016(9)
O4 0.039(3) 0.046(4) 0.169(9) -0.014(5) -0.021(5) -0.004(3)
O5 0.159(9) 0.075(5) 0.046(4) -0.014(4) -0.028(5) 0.029(6)
C6 0.053(7) 0.071(8) 0.28(3) -0.009(12) 0.013(12) 0.006(6)
C7 0.33(3) 0.131(14) 0.051(7) 0.018(9) 0.010(13) 0.119(18)
O2 0.034(3) 0.034(3) 0.052(3) -0.009(2) 0.006(2) 0.001(2)
P2 0.0338(9) 0.0330(9) 0.0512(11) -0.0087(9) 0.0061(9) 0.0011(8)
O6 0.096(6) 0.067(5) 0.069(5) -0.020(4) 0.052(4) -0.027(4)
O7 0.052(4) 0.054(4) 0.153(9) -0.042(5) -0.028(5) 0.022(3)
C8 0.127(11) 0.047(6) 0.081(8) -0.006(5) 0.045(8) -0.018(6)
C9 0.075(8) 0.096(9) 0.116(11) -0.005(8) -0.052(8) 0.015(7)
O3 0.054(3) 0.033(3) 0.037(3) 0.000(2) 0.010(2) -0.003(2)
P3 0.0600(13) 0.0312(10) 0.0412(10) 0.0045(8) 0.0128(9) 0.0016(9)
O8 0.165(10) 0.074(5) 0.048(4) -0.005(3) -0.026(5) 0.062(5)
O9 0.128(8) 0.052(4) 0.134(8) -0.018(5) 0.088(7) -0.033(5)
C10 0.181(17) 0.147(15) 0.060(8) -0.011(9) -0.035(9) 0.077(13)
C11 0.088(10) 0.126(14) 0.23(2) -0.054(15) 0.085(14) -0.051(10)
O10 0.069(4) 0.061(5) 0.060(4) 0.010(3) 0.028(3) 0.014(3)
Co1 0.0378(5) 0.0262(4) 0.0391(4) -0.0035(3) -0.0002(6) -0.0007(4)
C1 0.087(9) 0.031(4) 0.065(5) 0.001(4) 0.001(6) -0.007(5)
C2 0.068(7) 0.042(5) 0.115(12) -0.016(7) 0.014(8) -0.025(5)
C3 0.101(10) 0.038(6) 0.103(11) -0.022(6) -0.042(9) -0.001(6)
C4 0.101(9) 0.038(5) 0.054(6) -0.022(4) 0.019(5) -0.001(5)
C5 0.078(7) 0.029(5) 0.106(11) -0.021(6) -0.021(7) 0.014(5)
P4 0.0492(17) 0.073(2) 0.084(2) 0.000 0.000 -0.004(3)
F1 0.72(7) 0.26(3) 0.068(9) 0.000 0.000 -0.10(5)
F2 0.136(12) 0.213(17) 0.63(5) 0.04(2) 0.12(2) 0.078(11)
F3 0.244(15) 0.118(8) 0.203(14) 0.025(9) -0.040(11) -0.089(9)
F4 0.37(4) 0.34(3) 0.104(12) 0.000 0.000 -0.04(4)

loop_
_atom_type_symbol
_atom_type_description
_atom_type_scat_dispersion_real
_atom_type_scat_dispersion_imag
_atom_type_scat_source
C C 0.0033 0.0016 'International Tables Vol C Tables 4.2.6.8 and 6.1.1.4'
H H 0.0000 0.0000 'International Tables Vol C Tables 4.2.6.8 and 6.1.1.4'
O O 0.0106 0.0060 'International Tables Vol C Tables 4.2.6.8 and 6.1.1.4'
F F 0.0171 0.0103 'International Tables Vol C Tables 4.2.6.8 and 6.1.1.4'
P P 0.1023 0.0942 'International Tables Vol C Tables 4.2.6.8 and 6.1.1.4'
Co Co 0.3494 0.9721 'International Tables Vol C Tables 4.2.6.8 and 6.1.1.4'
Dy Dy -0.1892 4.4098 'International Tables Vol C Tables 4.2.6.8 and 6.1.1.4'

loop_
_geom_angle_atom_site_label_1
_geom_angle_atom_site_label_2
_geom_angle_atom_site_label_3
_geom_angle
_geom_angle_site_symmetry_1
_geom_angle_site_symmetry_3
O1 Dy1 O1 87.2(3) . 2_655
O1 Dy1 O2 77.2(2) . 2_655
O1 Dy1 O2 79.3(2) 2_655 2_655
O1 Dy1 O2 79.3(2) . .
O1 Dy1 O2 77.2(2) 2_655 .
O2 Dy1 O2 147.4(3) 2_655 .
O1 Dy1 O3 150.19(18) . 2_655
O1 Dy1 O3 76.0(2) 2_655 2_655
O2 Dy1 O3 75.59(18) 2_655 2_655
O2 Dy1 O3 119.44(18) . 2_655
O1 Dy1 O3 76.0(2) . .
O1 Dy1 O3 150.19(18) 2_655 .
O2 Dy1 O3 119.44(18) 2_655 .
O2 Dy1 O3 75.59(18) . .
O3 Dy1 O3 128.8(3) 2_655 .
O1 Dy1 O10 142.85(19) . 2_655
O1 Dy1 O10 106.0(2) 2_655 2_655
O2 Dy1 O10 138.7(2) 2_655 2_655
O2 Dy1 O10 70.4(2) . 2_655
O3 Dy1 O10 66.55(19) 2_655 2_655
O3 Dy1 O10 76.0(2) . 2_655
O1 Dy1 O10 106.0(2) . .
O1 Dy1 O10 142.85(19) 2_655 .
O2 Dy1 O10 70.4(2) 2_655 .
O2 Dy1 O10 138.7(2) . .
O3 Dy1 O10 76.0(2) 2_655 .
O3 Dy1 O10 66.55(19) . .
O10 Dy1 O10 84.5(3) 2_655 .
P1 O1 Dy1 138.8(3) . .
O1 P1 O4 108.2(4) . .
O1 P1 O5 108.6(4) . .
O4 P1 O5 102.7(6) . .
O1 P1 Co1 120.1(2) . .
O4 P1 Co1 107.4(3) . .
O5 P1 Co1 108.5(3) . .
C6 O4 P1 123.1(7) . .
C7 O5 P1 124.1(8) . .
P2 O2 Dy1 136.5(3) . .
O2 P2 O7 107.9(4) . .
O2 P2 O6 109.7(4) . .
O7 P2 O6 100.9(5) . .
O2 P2 Co1 119.5(2) . .
O7 P2 Co1 110.2(3) . .
O6 P2 Co1 107.0(3) . .
C8 O6 P2 123.0(8) . .
C9 O7 P2 127.6(7) . .
P3 O3 Dy1 136.3(3) . .
O3 P3 O9 108.4(4) . .
O3 P3 O8 109.1(4) . .
O9 P3 O8 100.1(6) . .
O3 P3 Co1 120.0(2) . .
O9 P3 Co1 111.0(4) . .
O8 P3 Co1 106.3(3) . .
C10 O8 P3 124.7(9) . .
C11 O9 P3 127.4(9) . .
C2 Co1 C5 65.3(5) . .
C2 Co1 C4 65.8(5) . .
C5 Co1 C4 39.9(5) . .
C2 Co1 C3 38.7(6) . .
C5 Co1 C3 66.0(5) . .
C4 Co1 C3 39.6(5) . .
C2 Co1 C1 39.3(5) . .
C5 Co1 C1 38.7(5) . .
C4 Co1 C1 66.2(4) . .
C3 Co1 C1 65.7(5) . .
C2 Co1 P3 102.3(4) . .
C5 Co1 P3 115.9(4) . .
C4 Co1 P3 155.2(4) . .
C3 Co1 P3 139.2(5) . .
C1 Co1 P3 90.7(3) . .
C2 Co1 P2 159.6(4) . .
C5 Co1 P2 94.9(4) . .
C4 Co1 P2 96.1(3) . .
C3 Co1 P2 130.3(5) . .
C1 Co1 P2 126.1(4) . .
P3 Co1 P2 90.47(9) . .
C2 Co1 P1 104.2(4) . .
C5 Co1 P1 152.0(4) . .
C4 Co1 P1 112.3(4) . .
C3 Co1 P1 89.5(4) . .
C1 Co1 P1 142.7(4) . .
P3 Co1 P1 91.34(9) . .
P2 Co1 P1 91.11(9) . .
C5 C1 C2 106.9(10) . .
C5 C1 Co1 70.0(5) . .
C2 C1 Co1 69.2(6) . .
C3 C2 C1 109.7(12) . .
C3 C2 Co1 71.5(6) . .
C1 C2 Co1 71.5(6) . .
C2 C3 C4 107.7(14) . .
C2 C3 Co1 69.8(7) . .
C4 C3 Co1 69.9(7) . .
C3 C4 C5 106.6(13) . .
C3 C4 Co1 70.5(7) . .
C5 C4 Co1 70.0(6) . .
C1 C5 C4 109.0(11) . .
C1 C5 Co1 71.4(6) . .
C4 C5 Co1 70.2(6) . .
F2 P4 F2 171(3) 2_755 .
F2 P4 F1 85.6(13) 2_755 .
F2 P4 F1 85.6(13) . .
F2 P4 F4 94.4(13) 2_755 .
F2 P4 F4 94.4(13) . .
F1 P4 F4 180.000(3) . .
F2 P4 F3 89.2(9) 2_755 2_755
F2 P4 F3 90.9(10) . 2_755
F1 P4 F3 90.8(6) . 2_755
F4 P4 F3 89.2(6) . 2_755
F2 P4 F3 90.9(10) 2_755 .
F2 P4 F3 89.2(9) . .
F1 P4 F3 90.8(6) . .
F4 P4 F3 89.2(6) . .
F3 P4 F3 178.5(12) 2_755 .

loop_
_geom_bond_atom_site_label_1
_geom_bond_atom_site_label_2
_geom_bond_distance
_geom_bond_site_symmetry_2
Dy1 O1 2.283(5) .
Dy1 O1 2.283(5) 2_655
Dy1 O2 2.333(5) 2_655
Dy1 O2 2.333(5) .
Dy1 O3 2.371(5) 2_655
Dy1 O3 2.371(5) .
Dy1 O10 2.488(6) 2_655
Dy1 O10 2.488(6) .
O1 P1 1.500(6) .
P1 O4 1.588(7) .
P1 O5 1.603(8) .
P1 Co1 2.166(2) .
O4 C6 1.412(14) .
O5 C7 1.355(16) .
O2 P2 1.511(5) .
P2 O7 1.586(7) .
P2 O6 1.613(7) .
P2 Co1 2.161(2) .
O6 C8 1.363(12) .
O7 C9 1.388(14) .
O3 P3 1.493(6) .
P3 O9 1.574(8) .
P3 O8 1.604(8) .
P3 Co1 2.157(2) .
O8 C10 1.367(14) .
O9 C11 1.358(17) .
Co1 C2 2.060(10) .
Co1 C5 2.072(9) .
Co1 C4 2.074(9) .
Co1 C3 2.081(12) .
Co1 C1 2.090(9) .
C1 C5 1.378(17) .
C1 C2 1.397(18) .
C2 C3 1.37(2) .
C3 C4 1.408(17) .
C4 C5 1.413(18) .
P4 F2 1.400(12) 2_755
P4 F2 1.400(12) .
P4 F1 1.415(15) .
P4 F4 1.454(19) .
P4 F3 1.541(10) 2_755
P4 F3 1.541(10) .
